data_4032265
loop_
_publ_author_name
'Okamura, Taka-Aki'
'Kaga, Toshihisa'
'Yamashita, Satoshi'
'Furuya, Ryosuke'
'Onitsuka, Kiyotaka'

_publ_section_title
;
 Snapshot of Oxidation of Thiolate by Diiodine: Stabilization of
 Intermediate by NH&#x00B7;&#x00B7;&#x00B7;S Hydrogen Bonds.
;
_journal_issue 4
_journal_name_full 'The Journal of organic chemistry'
_journal_page_first 2187
_journal_page_last 2192
_journal_paper_doi 10.1021/acs.joc.7b00160
_journal_volume 82
_journal_year 2017
_chemical_formula_moiety 'C81.5 H108.25 N4.75 O2 S'
_chemical_formula_sum 'C81.5 H108.25 N4.75 O2 S'
_chemical_formula_weight 1218.53
_chemical_name_systematic
;
(NEt4)[SC6H3{NHCOC(C6H4-t-Bu)3}2]-1.75CH3CN
;
_space_group_crystal_system monoclinic
_space_group_IT_number 14
_space_group_name_Hall '-P 2ybc'
_space_group_name_H-M_alt 'P 1 21/c 1'
_symmetry_space_group_name_Hall '-P 2ybc'
_symmetry_space_group_name_H-M 'P 1 21/c 1'
_atom_sites_solution_hydrogens geom
_audit_creation_method SHELXL-2014/7
_cell_angle_alpha 90
_cell_angle_beta 109.596(8)
_cell_angle_gamma 90
_cell_formula_units_Z 4
_cell_length_a 27.6286(14)
_cell_length_b 14.3600(6)
_cell_length_c 19.9963(9)
_cell_measurement_reflns_used 24777
_cell_measurement_temperature 200
_cell_measurement_theta_max 27.45
_cell_measurement_theta_min 3.04
_cell_volume 7474.0(7)
_computing_cell_refinement 'RAPID AUTO (Rigaku, 2015)'
_computing_data_collection 'RAPID AUTO (Rigaku, 2015)'
_computing_data_reduction 'RAPID AUTO (Rigaku, 2015)'
_computing_molecular_graphics 'CrystalStructure 4.2 (Rigaku, 2015)'
_computing_publication_material 'CrystalStructure 4.2 (Rigaku, 2015)'
_computing_structure_refinement 'SHELXL-2014/7 (Sheldrick, 2014)'
_computing_structure_solution 'SIR92 (Altomare, et al., 1994)'
_diffrn_ambient_temperature 200
_diffrn_detector_area_resol_mean 10.000
_diffrn_measured_fraction_theta_full 0.998
_diffrn_measured_fraction_theta_max 0.998
_diffrn_measurement_device_type 'Rigaku R-AXIS RAPID II'
_diffrn_measurement_method \w
_diffrn_radiation_type MoK\a
_diffrn_radiation_wavelength 0.71075
_diffrn_reflns_av_R_equivalents 0.1248
_diffrn_reflns_av_unetI/netI 0.0874
_diffrn_reflns_Laue_measured_fraction_full 0.998
_diffrn_reflns_Laue_measured_fraction_max 0.998
_diffrn_reflns_limit_h_max 32
_diffrn_reflns_limit_h_min -32
_diffrn_reflns_limit_k_max 17
_diffrn_reflns_limit_k_min -17
_diffrn_reflns_limit_l_max 23
_diffrn_reflns_limit_l_min -21
_diffrn_reflns_number 55344
_diffrn_reflns_point_group_measured_fraction_full 0.998
_diffrn_reflns_point_group_measured_fraction_max 0.998
_diffrn_reflns_theta_full 25.000
_diffrn_reflns_theta_max 25.000
_diffrn_reflns_theta_min 3.036
_diffrn_source
;
 MicroMax-007HF microfocus rotating anode X-ray generator
;
_exptl_absorpt_coefficient_mu 0.091
_exptl_absorpt_correction_type none
_exptl_crystal_colour colorless
_exptl_crystal_density_diffrn 1.083
_exptl_crystal_density_method 'not measured'
_exptl_crystal_description platelet
_exptl_crystal_F_000 2650
_exptl_crystal_size_max 0.200
_exptl_crystal_size_mid 0.140
_exptl_crystal_size_min 0.030
_refine_diff_density_max 0.291
_refine_diff_density_min -0.221
_refine_diff_density_rms 0.040
_refine_ls_extinction_method none
_refine_ls_goodness_of_fit_ref 1.017
_refine_ls_hydrogen_treatment constr
_refine_ls_matrix_type full
_refine_ls_number_parameters 900
_refine_ls_number_reflns 13128
_refine_ls_number_restraints 411
_refine_ls_restrained_S_all 1.020
_refine_ls_R_factor_all 0.1665
_refine_ls_R_factor_gt 0.0808
_refine_ls_shift/su_max 0.000
_refine_ls_shift/su_mean 0.000
_refine_ls_structure_factor_coef Fsqd
_refine_ls_weighting_details 'w=1/[\s^2^(Fo^2^)+(0.0789P)^2^+3.6169P] where P=(Fo^2^+2Fc^2^)/3'
_refine_ls_weighting_scheme calc
_refine_ls_wR_factor_gt 0.1729
_refine_ls_wR_factor_ref 0.2085
_reflns_Friedel_coverage 0.000
_reflns_number_gt 6739
_reflns_number_total 13128
_reflns_threshold_expression 'I > 2\s(I)'
_cod_data_source_file jo7b00160_si_002.cif
_cod_data_source_block (NEt4)[Ar1S]-1.75CH3CN
_cod_original_formula_sum 'C81.50 H108.25 N4.75 O2 S'
_cod_database_code 4032265
_shelx_shelxl_version_number 2014/7
_shelx_space_group_comment
;
The symmetry employed for this shelxl refinement is uniquely defined
by the following loop, which should always be used as a source of
symmetry information in preference to the above space-group names.
They are only intended as comments.
;
_shelx_estimated_absorpt_t_min 0.982
_shelx_estimated_absorpt_t_max 0.997

loop_
_space_group_symop_operation_xyz
'x, y, z'
'-x, y+1/2, -z+1/2'
'-x, -y, -z'
'x, -y-1/2, z-1/2'

loop_
_atom_site_label
_atom_site_type_symbol
_atom_site_fract_x
_atom_site_fract_y
_atom_site_fract_z
_atom_site_U_iso_or_equiv
_atom_site_adp_type
_atom_site_occupancy
_atom_site_site_symmetry_order
_atom_site_calc_flag
_atom_site_refinement_flags_posn
_atom_site_refinement_flags_adp
_atom_site_refinement_flags_occupancy
_atom_site_disorder_assembly
_atom_site_disorder_group
S1 S 0.23404(4) 0.09537(7) 0.28021(5) 0.0548(3) Uani 1 1 d . U . . .
O1 O 0.39761(11) 0.2977(2) 0.35156(17) 0.0859(10) Uani 1 1 d . U . . .
O2 O 0.13464(9) 0.28629(18) 0.07602(12) 0.0560(7) Uani 1 1 d . U . . .
N1 N 0.32960(11) 0.2049(2) 0.33995(14) 0.0465(7) Uani 1 1 d . U . . .
H1 H 0.3204 0.1510 0.3530 0.056 Uiso 1 1 calc R U . . .
N2 N 0.15480(11) 0.2174(2) 0.18357(14) 0.0465(7) Uani 1 1 d . U . . .
H2 H 0.1442 0.1781 0.2096 0.056 Uiso 1 1 calc R U . . .
C11 C 0.24254(13) 0.2123(2) 0.26223(17) 0.0416(8) Uani 1 1 d . U . . .
C12 C 0.28899(13) 0.2607(3) 0.29432(16) 0.0423(8) Uani 1 1 d . U . . .
C13 C 0.29442(14) 0.3544(3) 0.28353(17) 0.0492(9) Uani 1 1 d . U . . .
H5 H 0.3265 0.3846 0.3053 0.059 Uiso 1 1 calc R U . . .
C14 C 0.25242(14) 0.4040(3) 0.24040(17) 0.0506(9) Uani 1 1 d . U . . .
H4 H 0.2555 0.4690 0.2340 0.061 Uiso 1 1 calc R U . . .
C15 C 0.20622(14) 0.3600(3) 0.20675(18) 0.0494(9) Uani 1 1 d . U . . .
H3 H 0.1778 0.3944 0.1769 0.059 Uiso 1 1 calc R U . . .
C16 C 0.20168(14) 0.2656(2) 0.21676(16) 0.0430(8) Uani 1 1 d . U . . .
C17 C 0.38002(15) 0.2246(3) 0.36533(19) 0.0516(9) Uani 1 1 d . U . . .
C18 C 0.41716(13) 0.1480(3) 0.41010(18) 0.0490(9) Uani 1 1 d . U . . .
C27 C 0.12549(13) 0.2278(2) 0.11495(18) 0.0436(8) Uani 1 1 d . U . . .
C28 C 0.08024(13) 0.1581(2) 0.08410(16) 0.0434(8) Uani 1 1 d . U . . .
C111 C 0.39339(14) 0.0889(3) 0.45655(18) 0.0496(9) Uani 1 1 d . U . . .
C112 C 0.35584(14) 0.0218(3) 0.42662(19) 0.0527(10) Uani 1 1 d . U . . .
H26 H 0.3429 0.0152 0.3765 0.063 Uiso 1 1 calc R U . . .
C113 C 0.33671(15) -0.0357(3) 0.4678(2) 0.0594(10) Uani 1 1 d . U . . .
H27 H 0.3110 -0.0802 0.4450 0.071 Uiso 1 1 calc R U . . .
C114 C 0.35408(17) -0.0300(3) 0.5412(2) 0.0635(11) Uani 1 1 d . U . . .
C115 C 0.39078(17) 0.0375(4) 0.5705(2) 0.0709(12) Uani 1 1 d . U . . .
H28 H 0.4034 0.0445 0.6207 0.085 Uiso 1 1 calc R U . . .
C116 C 0.41003(15) 0.0956(3) 0.52952(19) 0.0631(11) Uani 1 1 d . U . . .
H29 H 0.4352 0.1410 0.5524 0.076 Uiso 1 1 calc R U . . .
C117 C 0.33649(19) -0.0972(3) 0.5892(2) 0.0756(13) Uani 1 1 d . U . . .
C118 C 0.2944(2) -0.1630(4) 0.5454(3) 0.1008(16) Uani 1 1 d . U . . .
H30 H 0.2646 -0.1266 0.5169 0.121 Uiso 1 1 calc R U . . .
H32 H 0.3074 -0.2001 0.5139 0.121 Uiso 1 1 calc R U . . .
H31 H 0.2842 -0.2045 0.5772 0.121 Uiso 1 1 calc R U . . .
C119 C 0.31579(19) -0.0418(3) 0.6395(2) 0.0893(15) Uani 1 1 d . U . . .
H35 H 0.3424 0.0009 0.6680 0.107 Uiso 1 1 calc R U . . .
H33 H 0.2856 -0.0059 0.6116 0.107 Uiso 1 1 calc R U . . .
H34 H 0.3062 -0.0849 0.6709 0.107 Uiso 1 1 calc R U . . .
C120 C 0.3834(2) -0.1531(4) 0.6341(3) 0.1085(19) Uani 1 1 d . U . . .
H37 H 0.4102 -0.1103 0.6620 0.130 Uiso 1 1 calc R U . . .
H36 H 0.3734 -0.1946 0.6662 0.130 Uiso 1 1 calc R U . . .
H38 H 0.3966 -0.1902 0.6028 0.130 Uiso 1 1 calc R U . . .
C121 C 0.43065(13) 0.0838(3) 0.35689(17) 0.0465(9) Uani 1 1 d . U . . .
C122 C 0.44776(14) -0.0064(3) 0.37553(18) 0.0503(9) Uani 1 1 d . U . . .
H39 H 0.4491 -0.0298 0.4206 0.060 Uiso 1 1 calc R U . . .
C123 C 0.46292(14) -0.0632(3) 0.33006(18) 0.0550(10) Uani 1 1 d . U . . .
H40 H 0.4740 -0.1248 0.3446 0.066 Uiso 1 1 calc R U . . .
C124 C 0.46231(16) -0.0328(3) 0.26415(19) 0.0590(10) Uani 1 1 d . U . . .
C125 C 0.44522(18) 0.0581(3) 0.2463(2) 0.0693(12) Uani 1 1 d . U . . .
H41 H 0.4440 0.0817 0.2013 0.083 Uiso 1 1 calc R U . . .
C126 C 0.43012(16) 0.1150(3) 0.29091(19) 0.0603(11) Uani 1 1 d . U . . .
H42 H 0.4191 0.1767 0.2764 0.072 Uiso 1 1 calc R U . . .
C127 C 0.47931(19) -0.0934(3) 0.2129(2) 0.0752(13) Uani 1 1 d . U . . .
C128 C 0.4887(2) -0.1927(4) 0.2368(3) 0.1037(17) Uani 1 1 d . U . . .
H43 H 0.5153 -0.1951 0.2837 0.124 Uiso 1 1 calc R U . . .
H44 H 0.4568 -0.2198 0.2393 0.124 Uiso 1 1 calc R U . . .
H45 H 0.5001 -0.2280 0.2029 0.124 Uiso 1 1 calc R U . . .
C129 C 0.4385(3) -0.0937(5) 0.1409(3) 0.168(3) Uani 1 1 d . U . . .
H48 H 0.4313 -0.0296 0.1236 0.202 Uiso 1 1 calc R U . . .
H47 H 0.4503 -0.1300 0.1079 0.202 Uiso 1 1 calc R U . . .
H46 H 0.4070 -0.1218 0.1444 0.202 Uiso 1 1 calc R U . . .
C130 C 0.5274(3) -0.0527(5) 0.2057(4) 0.192(4) Uani 1 1 d . U . . .
H51 H 0.5212 0.0122 0.1900 0.231 Uiso 1 1 calc R U . . .
H49 H 0.5551 -0.0552 0.2517 0.231 Uiso 1 1 calc R U . . .
H50 H 0.5374 -0.0885 0.1706 0.231 Uiso 1 1 calc R U . . .
C131 C 0.46563(14) 0.2001(3) 0.45704(18) 0.0481(9) Uani 1 1 d . U . . .
C132 C 0.51459(14) 0.1707(3) 0.46502(18) 0.0492(9) Uani 1 1 d . U . . .
H52 H 0.5192 0.1164 0.4407 0.059 Uiso 1 1 calc R U . . .
C133 C 0.55767(14) 0.2185(3) 0.50796(18) 0.0527(10) Uani 1 1 d . U . . .
H53 H 0.5909 0.1954 0.5127 0.063 Uiso 1 1 calc R U . . .
C134 C 0.55344(16) 0.2989(3) 0.54403(18) 0.0559(10) Uani 1 1 d . U . . .
C135 C 0.50397(17) 0.3277(3) 0.5364(2) 0.0746(13) Uani 1 1 d . U . . .
H54 H 0.4992 0.3819 0.5607 0.090 Uiso 1 1 calc R U . . .
C136 C 0.46178(17) 0.2798(3) 0.4945(2) 0.0750(13) Uani 1 1 d . U . . .
H55 H 0.4286 0.3018 0.4910 0.090 Uiso 1 1 calc R U . . .
C137 C 0.60019(18) 0.3539(4) 0.5897(2) 0.0754(13) Uani 1 1 d . U . . .
C138 C 0.64836(18) 0.3295(5) 0.5748(3) 0.123(2) Uani 1 1 d . U . . .
H57 H 0.6429 0.3388 0.5243 0.148 Uiso 1 1 calc R U . . .
H58 H 0.6765 0.3695 0.6032 0.148 Uiso 1 1 calc R U . . .
H56 H 0.6571 0.2642 0.5873 0.148 Uiso 1 1 calc R U . . .
C139 C 0.5915(2) 0.4593(4) 0.5716(3) 0.1163(19) Uani 1 1 d . U . . .
H59 H 0.5878 0.4691 0.5216 0.140 Uiso 1 1 calc R U . . .
H61 H 0.5603 0.4802 0.5800 0.140 Uiso 1 1 calc R U . . .
H60 H 0.6210 0.4949 0.6017 0.140 Uiso 1 1 calc R U . . .
C140 C 0.6057(2) 0.3413(5) 0.6662(2) 0.127(2) Uani 1 1 d . U . . .
H63 H 0.5734 0.3580 0.6734 0.152 Uiso 1 1 calc R U . . .
H64 H 0.6140 0.2761 0.6798 0.152 Uiso 1 1 calc R U . . .
H62 H 0.6334 0.3814 0.6956 0.152 Uiso 1 1 calc R U . . .
C211 C 0.06941(13) 0.1012(3) 0.14325(17) 0.0431(8) Uani 1 1 d . U . . .
C212 C 0.07020(14) 0.0055(3) 0.14686(18) 0.0492(9) Uani 1 1 d . U . . .
H65 H 0.0792 -0.0290 0.1122 0.059 Uiso 1 1 calc R U . . .
C213 C 0.05819(15) -0.0420(3) 0.1998(2) 0.0581(10) Uani 1 1 d . U . . .
H66 H 0.0589 -0.1081 0.2001 0.070 Uiso 1 1 calc R U . . .
C214 C 0.04521(14) 0.0043(3) 0.25228(19) 0.0529(9) Uani 1 1 d . U . . .
C215 C 0.04372(15) 0.1007(3) 0.24761(19) 0.0572(10) Uani 1 1 d . U . . .
H67 H 0.0345 0.1354 0.2820 0.069 Uiso 1 1 calc R U . . .
C216 C 0.05517(14) 0.1479(3) 0.19457(18) 0.0508(9) Uani 1 1 d . U . . .
H68 H 0.0532 0.2140 0.1932 0.061 Uiso 1 1 calc R U . . .
C217 C 0.03308(19) -0.0471(3) 0.3120(2) 0.0718(12) Uani 1 1 d . U . . .
C218 C 0.0404(4) -0.1505(7) 0.3118(6) 0.124(4) Uani 0.723(10) 1 d . U P A 1
H70 H 0.0203 -0.1756 0.2651 0.148 Uiso 0.723(10) 1 calc R U P A 1
H69 H 0.0768 -0.1645 0.3218 0.148 Uiso 0.723(10) 1 calc R U P A 1
H71 H 0.0287 -0.1790 0.3483 0.148 Uiso 0.723(10) 1 calc R U P A 1
C219 C -0.0250(3) -0.0357(7) 0.3015(5) 0.116(4) Uani 0.723(10) 1 d . U P A 1
H72 H -0.0456 -0.0629 0.2559 0.139 Uiso 0.723(10) 1 calc R U P A 1
H73 H -0.0328 -0.0678 0.3400 0.139 Uiso 0.723(10) 1 calc R U P A 1
H74 H -0.0333 0.0306 0.3021 0.139 Uiso 0.723(10) 1 calc R U P A 1
C220 C 0.0625(5) -0.0053(10) 0.3813(4) 0.166(7) Uani 0.723(10) 1 d . U P A 1
H76 H 0.0568 0.0621 0.3794 0.200 Uiso 0.723(10) 1 calc R U P A 1
H75 H 0.0511 -0.0325 0.4185 0.200 Uiso 0.723(10) 1 calc R U P A 1
H77 H 0.0992 -0.0180 0.3920 0.200 Uiso 0.723(10) 1 calc R U P A 1
C248 C 0.0914(8) -0.0842(14) 0.3597(8) 0.086(6) Uani 0.277(10) 1 d . U P A 2
H104 H 0.1136 -0.0306 0.3791 0.103 Uiso 0.277(10) 1 calc R U P A 2
H106 H 0.0892 -0.1234 0.3987 0.103 Uiso 0.277(10) 1 calc R U P A 2
H105 H 0.1058 -0.1206 0.3294 0.103 Uiso 0.277(10) 1 calc R U P A 2
C249 C 0.0056(12) -0.127(2) 0.2878(14) 0.127(10) Uani 0.277(10) 1 d . U P A 2
H107 H 0.0204 -0.1602 0.2562 0.152 Uiso 0.277(10) 1 calc R U P A 2
H108 H 0.0072 -0.1673 0.3281 0.152 Uiso 0.277(10) 1 calc R U P A 2
H109 H -0.0302 -0.1114 0.2616 0.152 Uiso 0.277(10) 1 calc R U P A 2
C250 C 0.0197(13) 0.0186(19) 0.3617(15) 0.120(10) Uani 0.277(10) 1 d . U P A 2
H112 H 0.0437 0.0711 0.3726 0.144 Uiso 0.277(10) 1 calc R U P A 2
H111 H -0.0154 0.0416 0.3391 0.144 Uiso 0.277(10) 1 calc R U P A 2
H110 H 0.0221 -0.0143 0.4056 0.144 Uiso 0.277(10) 1 calc R U P A 2
C221 C 0.09947(13) 0.0953(2) 0.03454(17) 0.0444(8) Uani 1 1 d . U . . .
C222 C 0.14589(14) 0.0479(3) 0.06186(18) 0.0479(9) Uani 1 1 d . U . . .
H78 H 0.1652 0.0537 0.1109 0.057 Uiso 1 1 calc R U . . .
C223 C 0.16459(15) -0.0074(3) 0.0193(2) 0.0541(10) Uani 1 1 d . U . . .
H79 H 0.1964 -0.0387 0.0398 0.065 Uiso 1 1 calc R U . . .
C224 C 0.13762(15) -0.0183(3) -0.0531(2) 0.0537(10) Uani 1 1 d . U . . .
C225 C 0.09176(16) 0.0297(3) -0.07943(19) 0.0569(10) Uani 1 1 d . U . . .
H80 H 0.0724 0.0243 -0.1285 0.068 Uiso 1 1 calc R U . . .
C226 C 0.07272(14) 0.0854(3) -0.03718(18) 0.0509(9) Uani 1 1 d . U . . .
H81 H 0.0410 0.1169 -0.0578 0.061 Uiso 1 1 calc R U . . .
C227 C 0.15711(18) -0.0796(3) -0.1020(2) 0.0683(12) Uani 1 1 d . U . . .
C228 C 0.20838(19) -0.1270(3) -0.0624(3) 0.0924(15) Uani 1 1 d . U . . .
H83 H 0.2343 -0.0795 -0.0404 0.111 Uiso 1 1 calc R U . . .
H82 H 0.2042 -0.1679 -0.0255 0.111 Uiso 1 1 calc R U . . .
H84 H 0.2194 -0.1639 -0.0959 0.111 Uiso 1 1 calc R U . . .
C229 C 0.16468(19) -0.0191(3) -0.1616(2) 0.0841(14) Uani 1 1 d . U . . .
H85 H 0.1903 0.0292 -0.1406 0.101 Uiso 1 1 calc R U . . .
H86 H 0.1765 -0.0584 -0.1931 0.101 Uiso 1 1 calc R U . . .
H87 H 0.1320 0.0103 -0.1889 0.101 Uiso 1 1 calc R U . . .
C230 C 0.1172(2) -0.1539(3) -0.1358(3) 0.0898(15) Uani 1 1 d . U . . .
H89 H 0.0842 -0.1241 -0.1612 0.108 Uiso 1 1 calc R U . . .
H88 H 0.1284 -0.1908 -0.1691 0.108 Uiso 1 1 calc R U . . .
H90 H 0.1132 -0.1948 -0.0987 0.108 Uiso 1 1 calc R U . . .
C231 C 0.02963(13) 0.2085(2) 0.04158(17) 0.0420(8) Uani 1 1 d . U . . .
C232 C 0.02612(16) 0.3001(3) 0.0196(2) 0.0621(11) Uani 1 1 d . U . . .
H91 H 0.0562 0.3376 0.0323 0.074 Uiso 1 1 calc R U . . .
C233 C -0.02078(17) 0.3384(3) -0.0209(2) 0.0677(12) Uani 1 1 d . U . . .
H92 H -0.0217 0.4018 -0.0349 0.081 Uiso 1 1 calc R U . . .
C234 C -0.06586(15) 0.2886(3) -0.04153(18) 0.0518(9) Uani 1 1 d . U . . .
C235 C -0.06203(15) 0.1973(3) -0.01725(19) 0.0563(10) Uani 1 1 d . U . . .
H93 H -0.0922 0.1603 -0.0291 0.068 Uiso 1 1 calc R U . . .
C236 C -0.01571(14) 0.1587(3) 0.02360(19) 0.0539(10) Uani 1 1 d . U . . .
H94 H -0.0151 0.0963 0.0397 0.065 Uiso 1 1 calc R U . . .
C237 C -0.11722(16) 0.3287(3) -0.0904(2) 0.0668(12) Uani 1 1 d . U . . .
C238 C -0.1156(2) 0.4357(4) -0.0928(3) 0.124(2) Uani 1 1 d . U . . .
H96 H -0.0874 0.4555 -0.1088 0.149 Uiso 1 1 calc R U . . .
H97 H -0.1482 0.4591 -0.1258 0.149 Uiso 1 1 calc R U . . .
H95 H -0.1103 0.4608 -0.0452 0.149 Uiso 1 1 calc R U . . .
C239 C -0.1240(2) 0.2973(5) -0.1646(3) 0.151(3) Uani 1 1 d . U . . .
H98 H -0.0942 0.3164 -0.1773 0.181 Uiso 1 1 calc R U . . .
H100 H -0.1272 0.2293 -0.1673 0.181 Uiso 1 1 calc R U . . .
H99 H -0.1552 0.3255 -0.1977 0.181 Uiso 1 1 calc DR U . . .
C240 C -0.16011(18) 0.3033(5) -0.0661(3) 0.145(3) Uani 1 1 d . U . . .
H103 H -0.1531 0.3259 -0.0175 0.174 Uiso 1 1 calc R U . . .
H101 H -0.1919 0.3317 -0.0975 0.174 Uiso 1 1 calc R U . . .
H102 H -0.1639 0.2354 -0.0671 0.174 Uiso 1 1 calc R U . . .
N3 N 0.24101(12) 0.2363(2) 0.49211(15) 0.0567(8) Uani 1 1 d . U . . .
C31 C 0.28008(17) 0.2708(4) 0.4604(2) 0.0788(13) Uani 1 1 d . U . . .
H6 H 0.3125 0.2363 0.4826 0.095 Uiso 1 1 calc R U . . .
H7 H 0.2677 0.2555 0.4092 0.095 Uiso 1 1 calc R U . . .
C32 C 0.2917(2) 0.3731(4) 0.4683(3) 0.1071(18) Uani 1 1 d . U . . .
H9 H 0.3173 0.3885 0.4461 0.129 Uiso 1 1 calc R U . . .
H10 H 0.2601 0.4085 0.4452 0.129 Uiso 1 1 calc R U . . .
H8 H 0.3051 0.3892 0.5189 0.129 Uiso 1 1 calc R U . . .
C33 C 0.18855(15) 0.2788(3) 0.4551(2) 0.0643(11) Uani 1 1 d . U . . .
H11 H 0.1650 0.2576 0.4799 0.077 Uiso 1 1 calc R U . . .
H12 H 0.1916 0.3473 0.4604 0.077 Uiso 1 1 calc R U . . .
C34 C 0.16429(18) 0.2565(3) 0.3771(2) 0.0861(15) Uani 1 1 d . U . . .
H14 H 0.1307 0.2872 0.3584 0.103 Uiso 1 1 calc R U . . .
H13 H 0.1866 0.2790 0.3513 0.103 Uiso 1 1 calc R U . . .
H15 H 0.1598 0.1890 0.3709 0.103 Uiso 1 1 calc R U . . .
C35 C 0.23925(18) 0.1311(3) 0.4831(2) 0.0718(12) Uani 1 1 d . U . . .
H16 H 0.2324 0.1166 0.4324 0.086 Uiso 1 1 calc R U . . .
H17 H 0.2735 0.1055 0.5102 0.086 Uiso 1 1 calc R U . . .
C36 C 0.19976(19) 0.0822(3) 0.5068(3) 0.0867(14) Uani 1 1 d . U . . .
H19 H 0.2014 0.0150 0.4991 0.104 Uiso 1 1 calc R U . . .
H20 H 0.2066 0.0942 0.5574 0.104 Uiso 1 1 calc R U . . .
H18 H 0.1655 0.1053 0.4794 0.104 Uiso 1 1 calc R U . . .
C37 C 0.25591(16) 0.2636(3) 0.57011(19) 0.0622(11) Uani 1 1 d . U . . .
H22 H 0.2524 0.3319 0.5729 0.075 Uiso 1 1 calc R U . . .
H21 H 0.2311 0.2346 0.5899 0.075 Uiso 1 1 calc R U . . .
C38 C 0.30958(17) 0.2365(3) 0.6165(2) 0.0781(14) Uani 1 1 d . U . . .
H24 H 0.3154 0.2570 0.6654 0.094 Uiso 1 1 calc R U . . .
H23 H 0.3134 0.1687 0.6157 0.094 Uiso 1 1 calc R U . . .
H25 H 0.3347 0.2663 0.5987 0.094 Uiso 1 1 calc R U . . .
N4 N 0.3015(5) -0.0232(12) 0.0952(6) 0.235(7) Uani 0.618(9) 1 d D U P B 1
C41 C 0.3094(7) -0.0443(13) 0.1512(7) 0.142(5) Uani 0.618(9) 1 d D U P B 1
C42 C 0.3216(4) -0.0774(8) 0.2260(5) 0.115(4) Uani 0.618(9) 1 d D U P B 1
H113 H 0.3213 -0.1457 0.2268 0.138 Uiso 0.618(9) 1 calc R U P B 1
H114 H 0.2957 -0.0536 0.2453 0.138 Uiso 0.618(9) 1 calc R U P B 1
H115 H 0.3556 -0.0547 0.2549 0.138 Uiso 0.618(9) 1 calc R U P B 1
N4B N 0.3023(9) 0.0254(15) 0.1690(14) 0.206(10) Uani 0.382(9) 1 d D U P B 2
C41B C 0.3057(12) -0.0581(18) 0.181(2) 0.163(6) Uani 0.382(9) 1 d D U P B 2
C42B C 0.2794(9) -0.1459(14) 0.1936(12) 0.186(7) Uani 0.382(9) 1 d D U P B 2
H116 H 0.3051 -0.1877 0.2251 0.224 Uiso 0.382(9) 1 calc R U P B 2
H117 H 0.2626 -0.1770 0.1481 0.224 Uiso 0.382(9) 1 calc R U P B 2
H118 H 0.2537 -0.1297 0.2155 0.224 Uiso 0.382(9) 1 calc R U P B 2
N5 N 0.2025(11) -0.1392(17) 0.3129(19) 0.145(8) Uani 0.319(14) 1 d D U P C 1
C51 C 0.2346(12) -0.190(2) 0.3050(14) 0.122(8) Uani 0.319(14) 1 d D U P C 1
C52 C 0.2533(11) -0.261(3) 0.2637(16) 0.205(11) Uani 0.319(14) 1 d D U P C 1
H119 H 0.2628 -0.3181 0.2916 0.246 Uiso 0.319(14) 1 calc R U P C 1
H120 H 0.2833 -0.2362 0.2539 0.246 Uiso 0.319(14) 1 calc R U P C 1
H121 H 0.2259 -0.2741 0.2188 0.246 Uiso 0.319(14) 1 calc R U P C 1
N5B N 0.2456(10) -0.195(2) 0.2819(15) 0.235(11) Uani 0.427(14) 1 d D U P D 2
C51B C 0.2206(15) -0.142(2) 0.3015(18) 0.200(13) Uani 0.427(14) 1 d D U P D 2
C52B C 0.1953(7) -0.1059(16) 0.3503(13) 0.153(7) Uani 0.427(14) 1 d D U P D 2
H122 H 0.2119 -0.1321 0.3977 0.183 Uiso 0.427(14) 1 calc R U P D 2
H123 H 0.1589 -0.1235 0.3330 0.183 Uiso 0.427(14) 1 calc R U P D 2
H124 H 0.1982 -0.0378 0.3526 0.183 Uiso 0.427(14) 1 calc R U P D 2

loop_
_atom_site_aniso_label
_atom_site_aniso_U_11
_atom_site_aniso_U_22
_atom_site_aniso_U_33
_atom_site_aniso_U_23
_atom_site_aniso_U_13
_atom_site_aniso_U_12
S1 0.0523(6) 0.0431(6) 0.0680(6) 0.0108(5) 0.0189(5) -0.0005(5)
O1 0.0516(18) 0.063(2) 0.135(3) 0.0294(19) 0.0214(17) -0.0048(16)
O2 0.0625(17) 0.0576(18) 0.0513(14) 0.0044(12) 0.0237(13) -0.0141(14)
N1 0.0457(18) 0.0451(19) 0.0531(17) 0.0069(14) 0.0225(14) 0.0000(15)
N2 0.0489(19) 0.0448(19) 0.0475(17) 0.0049(13) 0.0184(14) -0.0022(15)
C11 0.044(2) 0.041(2) 0.0470(19) 0.0024(16) 0.0246(16) 0.0039(17)
C12 0.042(2) 0.045(2) 0.0445(19) 0.0025(16) 0.0203(16) 0.0030(17)
C13 0.050(2) 0.048(2) 0.053(2) 0.0022(18) 0.0223(18) -0.0077(19)
C14 0.063(3) 0.036(2) 0.055(2) 0.0040(17) 0.0223(19) -0.0023(19)
C15 0.052(2) 0.045(2) 0.050(2) 0.0044(17) 0.0160(18) 0.0048(19)
C16 0.050(2) 0.040(2) 0.0432(19) -0.0016(16) 0.0217(16) -0.0008(18)
C17 0.048(2) 0.049(3) 0.060(2) 0.0029(18) 0.0218(18) -0.0008(19)
C18 0.044(2) 0.052(2) 0.054(2) -0.0020(17) 0.0197(17) 0.0025(18)
C27 0.044(2) 0.041(2) 0.052(2) -0.0024(17) 0.0249(17) 0.0019(17)
C28 0.047(2) 0.044(2) 0.0448(19) 0.0031(15) 0.0217(16) 0.0008(17)
C111 0.048(2) 0.054(2) 0.052(2) 0.0045(18) 0.0225(17) 0.0106(19)
C112 0.050(2) 0.055(3) 0.056(2) 0.0047(18) 0.0221(18) 0.007(2)
C113 0.060(3) 0.053(3) 0.073(3) 0.014(2) 0.033(2) 0.011(2)
C114 0.064(3) 0.067(3) 0.071(3) 0.021(2) 0.039(2) 0.026(2)
C115 0.065(3) 0.098(4) 0.056(2) 0.013(2) 0.027(2) 0.021(3)
C116 0.056(3) 0.082(3) 0.054(2) 0.001(2) 0.0215(19) 0.007(2)
C117 0.087(3) 0.078(3) 0.081(3) 0.025(2) 0.053(3) 0.033(3)
C118 0.133(4) 0.077(4) 0.126(4) 0.025(3) 0.088(3) 0.008(3)
C119 0.105(4) 0.098(4) 0.091(3) 0.030(3) 0.067(3) 0.035(3)
C120 0.134(4) 0.117(5) 0.105(4) 0.056(3) 0.080(3) 0.068(4)
C121 0.043(2) 0.047(2) 0.050(2) -0.0026(17) 0.0158(16) -0.0035(18)
C122 0.054(2) 0.054(3) 0.048(2) 0.0011(17) 0.0246(18) 0.004(2)
C123 0.061(3) 0.050(2) 0.060(2) -0.0052(18) 0.0272(19) 0.002(2)
C124 0.071(3) 0.058(3) 0.054(2) -0.0112(19) 0.029(2) -0.011(2)
C125 0.099(4) 0.065(3) 0.055(2) 0.000(2) 0.041(2) -0.014(3)
C126 0.081(3) 0.048(3) 0.057(2) -0.0008(18) 0.030(2) -0.006(2)
C127 0.100(4) 0.071(3) 0.073(3) -0.022(2) 0.053(2) -0.013(3)
C128 0.143(5) 0.084(4) 0.106(4) -0.028(3) 0.070(3) 0.010(3)
C129 0.274(8) 0.137(6) 0.072(3) -0.047(3) 0.029(4) 0.053(6)
C130 0.238(7) 0.161(6) 0.288(8) -0.115(6) 0.233(7) -0.087(6)
C131 0.047(2) 0.048(2) 0.053(2) -0.0059(17) 0.0215(17) 0.0057(18)
C132 0.051(2) 0.044(2) 0.061(2) -0.0045(17) 0.0288(18) -0.0002(18)
C133 0.046(2) 0.053(3) 0.062(2) -0.0041(19) 0.0228(18) 0.0001(19)
C134 0.063(3) 0.056(3) 0.051(2) -0.0076(18) 0.0230(19) -0.007(2)
C135 0.071(3) 0.068(3) 0.089(3) -0.033(2) 0.031(2) -0.003(2)
C136 0.055(3) 0.074(3) 0.095(3) -0.030(3) 0.024(2) 0.010(2)
C137 0.078(3) 0.082(3) 0.069(3) -0.022(2) 0.028(2) -0.019(3)
C138 0.064(3) 0.168(6) 0.139(5) -0.073(4) 0.035(3) -0.043(3)
C139 0.142(5) 0.087(4) 0.119(4) -0.031(3) 0.042(4) -0.051(4)
C140 0.116(5) 0.184(6) 0.065(3) -0.023(3) 0.009(3) -0.050(4)
C211 0.040(2) 0.042(2) 0.050(2) 0.0038(16) 0.0201(16) 0.0037(17)
C212 0.058(2) 0.039(2) 0.058(2) 0.0003(17) 0.0293(19) 0.0039(19)
C213 0.062(3) 0.044(2) 0.078(3) 0.010(2) 0.036(2) 0.006(2)
C214 0.052(2) 0.051(2) 0.061(2) 0.0116(18) 0.0243(18) 0.0037(19)
C215 0.067(3) 0.056(3) 0.058(2) 0.0014(19) 0.035(2) 0.006(2)
C216 0.064(3) 0.040(2) 0.057(2) 0.0066(17) 0.0320(19) 0.0072(19)
C217 0.092(3) 0.064(3) 0.069(3) 0.025(2) 0.040(2) 0.006(3)
C218 0.151(10) 0.088(5) 0.181(10) 0.075(6) 0.121(8) 0.043(6)
C219 0.096(5) 0.149(9) 0.137(7) 0.078(6) 0.085(5) 0.040(5)
C220 0.221(13) 0.204(12) 0.063(4) 0.039(6) 0.033(7) -0.109(12)
C248 0.135(11) 0.073(13) 0.054(9) 0.023(8) 0.037(8) 0.022(10)
C249 0.16(2) 0.110(18) 0.120(17) 0.026(12) 0.059(15) -0.056(17)
C250 0.17(2) 0.118(15) 0.122(19) 0.029(12) 0.12(2) 0.033(16)
C221 0.042(2) 0.044(2) 0.052(2) -0.0010(16) 0.0215(16) -0.0026(17)
C222 0.052(2) 0.045(2) 0.052(2) 0.0020(17) 0.0250(17) 0.0007(18)
C223 0.053(2) 0.047(2) 0.071(2) -0.0017(19) 0.0320(19) -0.0004(19)
C224 0.059(3) 0.048(2) 0.066(2) -0.0099(19) 0.036(2) -0.0084(19)
C225 0.062(3) 0.062(3) 0.051(2) -0.0057(19) 0.0260(19) -0.009(2)
C226 0.048(2) 0.053(2) 0.056(2) -0.0013(18) 0.0232(17) -0.0012(19)
C227 0.087(3) 0.057(3) 0.083(3) -0.022(2) 0.057(3) -0.012(2)
C228 0.103(4) 0.083(4) 0.119(4) -0.022(3) 0.075(3) 0.010(3)
C229 0.106(4) 0.081(3) 0.090(3) -0.023(2) 0.067(3) -0.023(3)
C230 0.120(4) 0.066(3) 0.110(4) -0.031(3) 0.074(3) -0.019(3)
C231 0.048(2) 0.036(2) 0.0475(19) 0.0028(15) 0.0232(16) 0.0008(17)
C232 0.055(3) 0.049(3) 0.086(3) 0.010(2) 0.028(2) 0.001(2)
C233 0.071(3) 0.047(3) 0.095(3) 0.032(2) 0.041(2) 0.013(2)
C234 0.053(2) 0.058(3) 0.052(2) 0.0122(18) 0.0279(18) 0.013(2)
C235 0.046(2) 0.054(3) 0.069(2) 0.0046(19) 0.0194(19) 0.003(2)
C236 0.047(2) 0.043(2) 0.072(3) 0.0113(19) 0.0203(19) 0.0045(19)
C237 0.066(3) 0.076(3) 0.064(2) 0.020(2) 0.028(2) 0.028(2)
C238 0.112(5) 0.091(4) 0.166(5) 0.040(4) 0.043(4) 0.055(3)
C239 0.144(6) 0.213(7) 0.068(3) -0.005(4) -0.002(3) 0.096(5)
C240 0.054(3) 0.211(7) 0.173(5) 0.106(5) 0.043(3) 0.047(4)
N3 0.066(2) 0.060(2) 0.0549(18) 0.0044(15) 0.0343(16) 0.0139(17)
C31 0.074(3) 0.110(4) 0.070(3) 0.018(3) 0.046(2) 0.014(3)
C32 0.103(4) 0.113(5) 0.126(4) 0.039(4) 0.065(3) -0.001(4)
C33 0.068(3) 0.061(3) 0.072(3) 0.008(2) 0.034(2) 0.022(2)
C34 0.092(4) 0.100(4) 0.067(3) 0.005(3) 0.028(2) 0.041(3)
C35 0.083(3) 0.063(3) 0.070(3) -0.002(2) 0.026(2) 0.027(2)
C36 0.086(4) 0.053(3) 0.117(4) -0.005(3) 0.029(3) 0.006(3)
C37 0.072(3) 0.063(3) 0.062(2) -0.003(2) 0.036(2) 0.002(2)
C38 0.082(3) 0.097(4) 0.061(3) 0.009(2) 0.032(2) -0.001(3)
N4 0.208(11) 0.345(15) 0.150(8) 0.082(10) 0.058(8) 0.028(10)
C41 0.126(7) 0.177(8) 0.134(7) 0.027(6) 0.058(6) 0.011(6)
C42 0.101(7) 0.149(9) 0.093(6) 0.001(6) 0.028(5) 0.015(6)
N4B 0.214(17) 0.184(11) 0.225(18) -0.004(13) 0.081(13) -0.019(13)
C41B 0.143(8) 0.189(8) 0.164(9) 0.009(8) 0.059(7) 0.017(7)
C42B 0.171(13) 0.174(11) 0.191(13) 0.001(11) 0.030(11) 0.008(10)
N5 0.155(12) 0.093(12) 0.197(16) -0.003(10) 0.072(12) -0.062(8)
C51 0.124(11) 0.135(12) 0.110(10) 0.043(8) 0.044(8) -0.034(8)
C52 0.177(15) 0.218(18) 0.208(16) -0.008(13) 0.045(12) 0.025(13)
N5B 0.205(15) 0.258(19) 0.241(16) -0.041(13) 0.076(11) 0.023(12)
C51B 0.203(16) 0.191(17) 0.211(15) -0.016(9) 0.075(10) 0.002(9)
C52B 0.131(11) 0.113(12) 0.218(14) -0.005(11) 0.064(10) -0.036(9)

loop_
_atom_type_symbol
_atom_type_description
_atom_type_scat_dispersion_real
_atom_type_scat_dispersion_imag
_atom_type_scat_source
C C 0.0033 0.0016 'International Tables Vol C Tables 4.2.6.8 and 6.1.1.4'
H H 0.0000 0.0000 'International Tables Vol C Tables 4.2.6.8 and 6.1.1.4'
N N 0.0061 0.0033 'International Tables Vol C Tables 4.2.6.8 and 6.1.1.4'
O O 0.0106 0.0060 'International Tables Vol C Tables 4.2.6.8 and 6.1.1.4'
S S 0.1246 0.1234 'International Tables Vol C Tables 4.2.6.8 and 6.1.1.4'

loop_
_geom_angle_atom_site_label_1
_geom_angle_atom_site_label_2
_geom_angle_atom_site_label_3
_geom_angle
C17 N1 C12 127.9(3)
C17 N1 H1 116.0
C12 N1 H1 116.0
C27 N2 C16 124.3(3)
C27 N2 H2 117.8
C16 N2 H2 117.8
C12 C11 C16 115.8(3)
C12 C11 S1 122.9(3)
C16 C11 S1 121.2(3)
C13 C12 C11 122.7(3)
C13 C12 N1 122.9(3)
C11 C12 N1 114.4(3)
C12 C13 C14 119.1(3)
C12 C13 H5 120.5
C14 C13 H5 120.5
C15 C14 C13 120.8(4)
C15 C14 H4 119.6
C13 C14 H4 119.6
C14 C15 C16 119.5(3)
C14 C15 H3 120.3
C16 C15 H3 120.3
C15 C16 C11 122.1(3)
C15 C16 N2 121.5(3)
C11 C16 N2 116.3(3)
O1 C17 N1 122.3(4)
O1 C17 C18 119.8(3)
N1 C17 C18 117.7(3)
C121 C18 C131 110.3(3)
C121 C18 C111 109.5(3)
C131 C18 C111 110.8(3)
C121 C18 C17 106.8(3)
C131 C18 C17 105.9(3)
C111 C18 C17 113.4(3)
O2 C27 N2 122.7(3)
O2 C27 C28 119.8(3)
N2 C27 C28 117.4(3)
C211 C28 C231 107.2(3)
C211 C28 C27 111.8(3)
C231 C28 C27 111.9(3)
C211 C28 C221 112.1(3)
C231 C28 C221 111.0(3)
C27 C28 C221 102.9(3)
C116 C111 C112 116.0(4)
C116 C111 C18 122.4(4)
C112 C111 C18 121.5(3)
C113 C112 C111 122.2(4)
C113 C112 H26 118.9
C111 C112 H26 118.9
C114 C113 C112 121.8(4)
C114 C113 H27 119.1
C112 C113 H27 119.1
C115 C114 C113 115.8(4)
C115 C114 C117 120.7(4)
C113 C114 C117 123.4(4)
C114 C115 C116 122.7(4)
C114 C115 H28 118.7
C116 C115 H28 118.7
C111 C116 C115 121.5(4)
C111 C116 H29 119.2
C115 C116 H29 119.2
C118 C117 C120 110.1(4)
C118 C117 C119 108.5(4)
C120 C117 C119 108.4(4)
C118 C117 C114 111.5(4)
C120 C117 C114 108.0(4)
C119 C117 C114 110.3(4)
C117 C118 H30 109.5
C117 C118 H32 109.5
H30 C118 H32 109.5
C117 C118 H31 109.5
H30 C118 H31 109.5
H32 C118 H31 109.5
C117 C119 H35 109.5
C117 C119 H33 109.5
H35 C119 H33 109.5
C117 C119 H34 109.5
H35 C119 H34 109.5
H33 C119 H34 109.5
C117 C120 H37 109.5
C117 C120 H36 109.5
H37 C120 H36 109.5
C117 C120 H38 109.5
H37 C120 H38 109.5
H36 C120 H38 109.5
C122 C121 C126 116.8(3)
C122 C121 C18 120.8(3)
C126 C121 C18 122.3(3)
C121 C122 C123 121.6(3)
C121 C122 H39 119.2
C123 C122 H39 119.2
C124 C123 C122 122.0(4)
C124 C123 H40 119.0
C122 C123 H40 119.0
C123 C124 C125 115.8(4)
C123 C124 C127 123.3(4)
C125 C124 C127 120.9(4)
C126 C125 C124 122.7(4)
C126 C125 H41 118.6
C124 C125 H41 118.6
C125 C126 C121 121.1(4)
C125 C126 H42 119.4
C121 C126 H42 119.4
C128 C127 C129 107.3(4)
C128 C127 C130 109.7(5)
C129 C127 C130 108.3(5)
C128 C127 C124 112.7(4)
C129 C127 C124 110.0(4)
C130 C127 C124 108.8(4)
C127 C128 H43 109.5
C127 C128 H44 109.5
H43 C128 H44 109.5
C127 C128 H45 109.5
H43 C128 H45 109.5
H44 C128 H45 109.5
C127 C129 H48 109.5
C127 C129 H47 109.5
H48 C129 H47 109.5
C127 C129 H46 109.5
H48 C129 H46 109.5
H47 C129 H46 109.5
C127 C130 H51 109.5
C127 C130 H49 109.5
H51 C130 H49 109.5
C127 C130 H50 109.5
H51 C130 H50 109.5
H49 C130 H50 109.5
C132 C131 C136 116.2(3)
C132 C131 C18 122.6(3)
C136 C131 C18 121.2(3)
C131 C132 C133 121.6(3)
C131 C132 H52 119.2
C133 C132 H52 119.2
C134 C133 C132 121.8(4)
C134 C133 H53 119.1
C132 C133 H53 119.1
C135 C134 C133 116.3(4)
C135 C134 C137 121.1(4)
C133 C134 C137 122.6(4)
C136 C135 C134 121.6(4)
C136 C135 H54 119.2
C134 C135 H54 119.2
C135 C136 C131 122.6(4)
C135 C136 H55 118.7
C131 C136 H55 118.7
C140 C137 C138 112.4(5)
C140 C137 C134 108.9(4)
C138 C137 C134 112.9(4)
C140 C137 C139 108.2(4)
C138 C137 C139 105.0(5)
C134 C137 C139 109.3(4)
C137 C138 H57 109.5
C137 C138 H58 109.5
H57 C138 H58 109.5
C137 C138 H56 109.5
H57 C138 H56 109.5
H58 C138 H56 109.5
C137 C139 H59 109.5
C137 C139 H61 109.5
H59 C139 H61 109.5
C137 C139 H60 109.5
H59 C139 H60 109.5
H61 C139 H60 109.5
C137 C140 H63 109.5
C137 C140 H64 109.5
H63 C140 H64 109.5
C137 C140 H62 109.5
H63 C140 H62 109.5
H64 C140 H62 109.5
C212 C211 C216 116.6(3)
C212 C211 C28 124.3(3)
C216 C211 C28 119.0(3)
C211 C212 C213 121.8(3)
C211 C212 H65 119.1
C213 C212 H65 119.1
C214 C213 C212 122.0(4)
C214 C213 H66 119.0
C212 C213 H66 119.0
C215 C214 C213 115.9(3)
C215 C214 C217 121.6(4)
C213 C214 C217 122.5(4)
C216 C215 C214 122.1(4)
C216 C215 H67 118.9
C214 C215 H67 118.9
C215 C216 C211 121.6(4)
C215 C216 H68 119.2
C211 C216 H68 119.2
C220 C217 C218 111.9(7)
C249 C217 C250 122.0(18)
C249 C217 C214 111.5(12)
C220 C217 C214 109.8(5)
C218 C217 C214 114.2(5)
C250 C217 C214 112.2(10)
C220 C217 C219 107.6(7)
C218 C217 C219 103.7(6)
C214 C217 C219 109.2(4)
C249 C217 C248 104.4(15)
C250 C217 C248 103.2(14)
C214 C217 C248 100.3(7)
C217 C218 H70 109.5
C217 C218 H69 109.5
H70 C218 H69 109.5
C217 C218 H71 109.5
H70 C218 H71 109.5
H69 C218 H71 109.5
C217 C219 H72 109.5
C217 C219 H73 109.5
H72 C219 H73 109.5
C217 C219 H74 109.5
H72 C219 H74 109.5
H73 C219 H74 109.5
C217 C220 H76 109.5
C217 C220 H75 109.5
H76 C220 H75 109.5
C217 C220 H77 109.5
H76 C220 H77 109.5
H75 C220 H77 109.5
C217 C248 H104 109.5
C217 C248 H106 109.5
H104 C248 H106 109.5
C217 C248 H105 109.5
H104 C248 H105 109.5
H106 C248 H105 109.5
C217 C249 H107 109.5
C217 C249 H108 109.5
H107 C249 H108 109.5
C217 C249 H109 109.5
H107 C249 H109 109.5
H108 C249 H109 109.5
C217 C250 H112 109.5
C217 C250 H111 109.5
H112 C250 H111 109.5
C217 C250 H110 109.5
H112 C250 H110 109.5
H111 C250 H110 109.5
C226 C221 C222 117.3(3)
C226 C221 C28 122.8(3)
C222 C221 C28 119.9(3)
C223 C222 C221 121.6(3)
C223 C222 H78 119.2
C221 C222 H78 119.2
C222 C223 C224 121.4(4)
C222 C223 H79 119.3
C224 C223 H79 119.3
C225 C224 C223 116.2(3)
C225 C224 C227 121.0(4)
C223 C224 C227 122.9(4)
C224 C225 C226 122.8(3)
C224 C225 H80 118.6
C226 C225 H80 118.6
C221 C226 C225 120.7(4)
C221 C226 H81 119.6
C225 C226 H81 119.6
C230 C227 C228 109.0(4)
C230 C227 C224 109.1(3)
C228 C227 C224 112.7(3)
C230 C227 C229 108.5(4)
C228 C227 C229 107.9(4)
C224 C227 C229 109.5(4)
C227 C228 H83 109.5
C227 C228 H82 109.5
H83 C228 H82 109.5
C227 C228 H84 109.5
H83 C228 H84 109.5
H82 C228 H84 109.5
C227 C229 H85 109.5
C227 C229 H86 109.5
H85 C229 H86 109.5
C227 C229 H87 109.5
H85 C229 H87 109.5
H86 C229 H87 109.5
C227 C230 H89 109.5
C227 C230 H88 109.5
H89 C230 H88 109.5
C227 C230 H90 109.5
H89 C230 H90 109.5
H88 C230 H90 109.5
C232 C231 C236 116.7(3)
C232 C231 C28 125.0(3)
C236 C231 C28 118.3(3)
C231 C232 C233 120.9(4)
C231 C232 H91 119.5
C233 C232 H91 119.5
C234 C233 C232 122.9(4)
C234 C233 H92 118.5
C232 C233 H92 118.5
C233 C234 C235 115.5(3)
C233 C234 C237 123.1(4)
C235 C234 C237 121.4(4)
C236 C235 C234 122.1(4)
C236 C235 H93 118.9
C234 C235 H93 118.9
C231 C236 C235 121.7(4)
C231 C236 H94 119.2
C235 C236 H94 119.2
C240 C237 C239 113.8(5)
C240 C237 C238 107.1(5)
C239 C237 C238 105.4(4)
C240 C237 C234 111.8(3)
C239 C237 C234 107.3(4)
C238 C237 C234 111.3(4)
C237 C238 H96 109.5
C237 C238 H97 109.5
H96 C238 H97 109.5
C237 C238 H95 109.5
H96 C238 H95 109.5
H97 C238 H95 109.5
C237 C239 H98 109.5
C237 C239 H100 109.5
H98 C239 H100 109.5
C237 C239 H99 109.5
H98 C239 H99 109.5
H100 C239 H99 109.5
C237 C240 H103 109.5
C237 C240 H101 109.5
H103 C240 H101 109.5
C237 C240 H102 109.5
H103 C240 H102 109.5
H101 C240 H102 109.5
C31 N3 C33 111.3(3)
C31 N3 C35 106.1(3)
C33 N3 C35 110.8(3)
C31 N3 C37 111.1(3)
C33 N3 C37 106.4(3)
C35 N3 C37 111.3(3)
C32 C31 N3 115.8(4)
C32 C31 H6 108.3
N3 C31 H6 108.3
C32 C31 H7 108.3
N3 C31 H7 108.3
H6 C31 H7 107.4
C31 C32 H9 109.5
C31 C32 H10 109.5
H9 C32 H10 109.5
C31 C32 H8 109.5
H9 C32 H8 109.5
H10 C32 H8 109.5
C34 C33 N3 116.1(3)
C34 C33 H11 108.3
N3 C33 H11 108.3
C34 C33 H12 108.3
N3 C33 H12 108.3
H11 C33 H12 107.4
C33 C34 H14 109.5
C33 C34 H13 109.5
H14 C34 H13 109.5
C33 C34 H15 109.5
H14 C34 H15 109.5
H13 C34 H15 109.5
C36 C35 N3 115.2(3)
C36 C35 H16 108.5
N3 C35 H16 108.5
C36 C35 H17 108.5
N3 C35 H17 108.5
H16 C35 H17 107.5
C35 C36 H19 109.5
C35 C36 H20 109.5
H19 C36 H20 109.5
C35 C36 H18 109.5
H19 C36 H18 109.5
H20 C36 H18 109.5
C38 C37 N3 115.8(3)
C38 C37 H22 108.3
N3 C37 H22 108.3
C38 C37 H21 108.3
N3 C37 H21 108.3
H22 C37 H21 107.4
C37 C38 H24 109.5
C37 C38 H23 109.5
H24 C38 H23 109.5
C37 C38 H25 109.5
H24 C38 H25 109.5
H23 C38 H25 109.5
N4 C41 C42 177(2)
C41 C42 H113 109.5
C41 C42 H114 109.5
H113 C42 H114 109.5
C41 C42 H115 109.5
H113 C42 H115 109.5
H114 C42 H115 109.5
N4B C41B C42B 147(3)
C41B C42B H116 109.5
C41B C42B H117 109.5
H116 C42B H117 109.5
C41B C42B H118 109.5
H116 C42B H118 109.5
H117 C42B H118 109.5
N5 C51 C52 152(3)
C51 C52 H119 109.5
C51 C52 H120 109.5
H119 C52 H120 109.5
C51 C52 H121 109.5
H119 C52 H121 109.5
H120 C52 H121 109.5
N5B C51B C52B 156(4)
C51B C52B H122 109.5
C51B C52B H123 109.5
H122 C52B H123 109.5
C51B C52B H124 109.5
H122 C52B H124 109.5
H123 C52B H124 109.5

loop_
_geom_bond_atom_site_label_1
_geom_bond_atom_site_label_2
_geom_bond_distance
S1 C11 1.750(4)
O1 C17 1.227(4)
O2 C27 1.228(4)
N1 C17 1.343(4)
N1 C12 1.431(4)
N1 H1 0.8800
N2 C27 1.347(4)
N2 C16 1.421(4)
N2 H2 0.8800
C11 C12 1.411(5)
C11 C16 1.413(5)
C12 C13 1.379(5)
C13 C14 1.388(5)
C13 H5 0.9500
C14 C15 1.380(5)
C14 H4 0.9500
C15 C16 1.383(5)
C15 H3 0.9500
C17 C18 1.565(5)
C18 C121 1.545(5)
C18 C131 1.547(5)
C18 C111 1.557(5)
C27 C28 1.558(5)
C28 C211 1.547(4)
C28 C231 1.551(5)
C28 C221 1.559(5)
C111 C116 1.378(5)
C111 C112 1.395(5)
C112 C113 1.389(5)
C112 H26 0.9500
C113 C114 1.385(5)
C113 H27 0.9500
C114 C115 1.382(6)
C114 C117 1.550(6)
C115 C116 1.395(6)
C115 H28 0.9500
C116 H29 0.9500
C117 C118 1.526(7)
C117 C120 1.534(6)
C117 C119 1.535(6)
C118 H30 0.9800
C118 H32 0.9800
C118 H31 0.9800
C119 H35 0.9800
C119 H33 0.9800
C119 H34 0.9800
C120 H37 0.9800
C120 H36 0.9800
C120 H38 0.9800
C121 C122 1.386(5)
C121 C126 1.389(5)
C122 C123 1.387(5)
C122 H39 0.9500
C123 C124 1.383(5)
C123 H40 0.9500
C124 C125 1.393(6)
C124 C127 1.534(5)
C125 C126 1.374(5)
C125 H41 0.9500
C126 H42 0.9500
C127 C128 1.498(6)
C127 C129 1.501(7)
C127 C130 1.503(7)
C128 H43 0.9800
C128 H44 0.9800
C128 H45 0.9800
C129 H48 0.9800
C129 H47 0.9800
C129 H46 0.9800
C130 H51 0.9800
C130 H49 0.9800
C130 H50 0.9800
C131 C132 1.375(5)
C131 C136 1.391(5)
C132 C133 1.393(5)
C132 H52 0.9500
C133 C134 1.388(5)
C133 H53 0.9500
C134 C135 1.386(5)
C134 C137 1.528(6)
C135 C136 1.370(5)
C135 H54 0.9500
C136 H55 0.9500
C137 C140 1.497(6)
C137 C138 1.500(6)
C137 C139 1.555(7)
C138 H57 0.9800
C138 H58 0.9800
C138 H56 0.9800
C139 H59 0.9800
C139 H61 0.9800
C139 H60 0.9800
C140 H63 0.9800
C140 H64 0.9800
C140 H62 0.9800
C211 C212 1.375(5)
C211 C216 1.389(5)
C212 C213 1.390(5)
C212 H65 0.9500
C213 C214 1.387(5)
C213 H66 0.9500
C214 C215 1.387(5)
C214 C217 1.534(5)
C215 C216 1.382(5)
C215 H67 0.9500
C216 H68 0.9500
C217 C249 1.37(3)
C217 C220 1.479(10)
C217 C218 1.498(10)
C217 C250 1.50(2)
C217 C219 1.557(8)
C217 C248 1.661(19)
C218 H70 0.9800
C218 H69 0.9800
C218 H71 0.9800
C219 H72 0.9800
C219 H73 0.9800
C219 H74 0.9800
C220 H76 0.9800
C220 H75 0.9800
C220 H77 0.9800
C248 H104 0.9800
C248 H106 0.9800
C248 H105 0.9800
C249 H107 0.9800
C249 H108 0.9800
C249 H109 0.9800
C250 H112 0.9800
C250 H111 0.9800
C250 H110 0.9800
C221 C226 1.383(4)
C221 C222 1.391(5)
C222 C223 1.385(5)
C222 H78 0.9500
C223 C224 1.398(5)
C223 H79 0.9500
C224 C225 1.382(5)
C224 C227 1.540(5)
C225 C226 1.389(5)
C225 H80 0.9500
C226 H81 0.9500
C227 C230 1.520(6)
C227 C228 1.531(6)
C227 C229 1.546(6)
C228 H83 0.9800
C228 H82 0.9800
C228 H84 0.9800
C229 H85 0.9800
C229 H86 0.9800
C229 H87 0.9800
C230 H89 0.9800
C230 H88 0.9800
C230 H90 0.9800
C231 C232 1.381(5)
C231 C236 1.381(5)
C232 C233 1.390(5)
C232 H91 0.9500
C233 C234 1.374(5)
C233 H92 0.9500
C234 C235 1.389(5)
C234 C237 1.539(5)
C235 C236 1.383(5)
C235 H93 0.9500
C236 H94 0.9500
C237 C240 1.469(6)
C237 C239 1.502(6)
C237 C238 1.539(6)
C238 H96 0.9800
C238 H97 0.9800
C238 H95 0.9800
C239 H98 0.9800
C239 H100 0.9800
C239 H99 0.9800
C240 H103 0.9800
C240 H101 0.9800
C240 H102 0.9800
N3 C31 1.507(5)
N3 C33 1.517(5)
N3 C35 1.520(5)
N3 C37 1.525(4)
C31 C32 1.501(7)
C31 H6 0.9900
C31 H7 0.9900
C32 H9 0.9800
C32 H10 0.9800
C32 H8 0.9800
C33 C34 1.511(5)
C33 H11 0.9900
C33 H12 0.9900
C34 H14 0.9800
C34 H13 0.9800
C34 H15 0.9800
C35 C36 1.502(6)
C35 H16 0.9900
C35 H17 0.9900
C36 H19 0.9800
C36 H20 0.9800
C36 H18 0.9800
C37 C38 1.513(5)
C37 H22 0.9900
C37 H21 0.9900
C38 H24 0.9800
C38 H23 0.9800
C38 H25 0.9800
N4 C41 1.109(11)
C41 C42 1.496(13)
C42 H113 0.9800
C42 H114 0.9800
C42 H115 0.9800
N4B C41B 1.220(17)
C41B C42B 1.515(17)
C42B H116 0.9800
C42B H117 0.9800
C42B H118 0.9800
N5 C51 1.197(16)
C51 C52 1.509(17)
C52 H119 0.9800
C52 H120 0.9800
C52 H121 0.9800
N5B C51B 1.177(16)
C51B C52B 1.473(17)
C52B H122 0.9800
C52B H123 0.9800
C52B H124 0.9800

loop_
_geom_torsion_atom_site_label_1
_geom_torsion_atom_site_label_2
_geom_torsion_atom_site_label_3
_geom_torsion_atom_site_label_4
_geom_torsion
C16 C11 C12 C13 1.2(5)
S1 C11 C12 C13 -175.6(3)
C16 C11 C12 N1 -179.9(3)
S1 C11 C12 N1 3.3(4)
C17 N1 C12 C13 -16.6(5)
C17 N1 C12 C11 164.5(3)
C11 C12 C13 C14 1.2(5)
N1 C12 C13 C14 -177.7(3)
C12 C13 C14 C15 -2.1(5)
C13 C14 C15 C16 0.6(5)
C14 C15 C16 C11 1.9(5)
C14 C15 C16 N2 179.6(3)
C12 C11 C16 C15 -2.7(5)
S1 C11 C16 C15 174.2(3)
C12 C11 C16 N2 179.4(3)
S1 C11 C16 N2 -3.7(4)
C27 N2 C16 C15 45.0(5)
C27 N2 C16 C11 -137.2(3)
C12 N1 C17 O1 0.6(6)
C12 N1 C17 C18 -175.6(3)
O1 C17 C18 C121 -90.5(4)
N1 C17 C18 C121 85.8(4)
O1 C17 C18 C131 27.1(5)
N1 C17 C18 C131 -156.6(3)
O1 C17 C18 C111 148.8(4)
N1 C17 C18 C111 -34.9(4)
C16 N2 C27 O2 -6.3(5)
C16 N2 C27 C28 170.2(3)
O2 C27 C28 C211 -170.7(3)
N2 C27 C28 C211 12.7(4)
O2 C27 C28 C231 -50.4(4)
N2 C27 C28 C231 133.0(3)
O2 C27 C28 C221 68.8(4)
N2 C27 C28 C221 -107.7(3)
C121 C18 C111 C116 130.8(4)
C131 C18 C111 C116 9.0(5)
C17 C18 C111 C116 -110.0(4)
C121 C18 C111 C112 -45.3(4)
C131 C18 C111 C112 -167.2(3)
C17 C18 C111 C112 73.8(4)
C116 C111 C112 C113 -0.7(5)
C18 C111 C112 C113 175.7(3)
C111 C112 C113 C114 -0.3(6)
C112 C113 C114 C115 1.2(6)
C112 C113 C114 C117 -175.7(4)
C113 C114 C115 C116 -0.9(6)
C117 C114 C115 C116 176.0(4)
C112 C111 C116 C115 1.0(6)
C18 C111 C116 C115 -175.4(4)
C114 C115 C116 C111 -0.1(6)
C115 C114 C117 C118 177.8(4)
C113 C114 C117 C118 -5.5(6)
C115 C114 C117 C120 -61.1(5)
C113 C114 C117 C120 115.6(5)
C115 C114 C117 C119 57.2(5)
C113 C114 C117 C119 -126.1(4)
C131 C18 C121 C122 87.4(4)
C111 C18 C121 C122 -34.7(4)
C17 C18 C121 C122 -157.9(3)
C131 C18 C121 C126 -87.6(4)
C111 C18 C121 C126 150.3(3)
C17 C18 C121 C126 27.1(5)
C126 C121 C122 C123 -0.9(5)
C18 C121 C122 C123 -176.2(3)
C121 C122 C123 C124 0.7(6)
C122 C123 C124 C125 -0.4(6)
C122 C123 C124 C127 179.4(4)
C123 C124 C125 C126 0.4(6)
C127 C124 C125 C126 -179.4(4)
C124 C125 C126 C121 -0.7(7)
C122 C121 C126 C125 0.9(6)
C18 C121 C126 C125 176.1(4)
C123 C124 C127 C128 8.9(6)
C125 C124 C127 C128 -171.3(4)
C123 C124 C127 C129 128.5(5)
C125 C124 C127 C129 -51.7(6)
C123 C124 C127 C130 -113.0(6)
C125 C124 C127 C130 66.8(6)
C121 C18 C131 C132 -19.1(5)
C111 C18 C131 C132 102.3(4)
C17 C18 C131 C132 -134.3(4)
C121 C18 C131 C136 161.7(4)
C111 C18 C131 C136 -76.9(5)
C17 C18 C131 C136 46.5(5)
C136 C131 C132 C133 -0.4(5)
C18 C131 C132 C133 -179.6(3)
C131 C132 C133 C134 -1.0(6)
C132 C133 C134 C135 1.6(6)
C132 C133 C134 C137 -178.2(4)
C133 C134 C135 C136 -1.0(6)
C137 C134 C135 C136 178.8(4)
C134 C135 C136 C131 -0.3(7)
C132 C131 C136 C135 1.0(6)
C18 C131 C136 C135 -179.8(4)
C135 C134 C137 C140 71.3(6)
C133 C134 C137 C140 -108.9(5)
C135 C134 C137 C138 -163.1(5)
C133 C134 C137 C138 16.7(6)
C135 C134 C137 C139 -46.6(5)
C133 C134 C137 C139 133.2(4)
C231 C28 C211 C212 114.2(4)
C27 C28 C211 C212 -122.7(4)
C221 C28 C211 C212 -7.8(5)
C231 C28 C211 C216 -62.1(4)
C27 C28 C211 C216 60.9(4)
C221 C28 C211 C216 175.9(3)
C216 C211 C212 C213 -1.0(5)
C28 C211 C212 C213 -177.5(3)
C211 C212 C213 C214 -0.6(6)
C212 C213 C214 C215 1.5(6)
C212 C213 C214 C217 -178.6(4)
C213 C214 C215 C216 -0.9(6)
C217 C214 C215 C216 179.2(4)
C214 C215 C216 C211 -0.7(6)
C212 C211 C216 C215 1.7(5)
C28 C211 C216 C215 178.3(3)
C215 C214 C217 C249 141.4(16)
C213 C214 C217 C249 -38.5(17)
C215 C214 C217 C220 -49.1(9)
C213 C214 C217 C220 131.0(8)
C215 C214 C217 C218 -175.7(6)
C213 C214 C217 C218 4.4(8)
C215 C214 C217 C250 0.4(16)
C213 C214 C217 C250 -179.5(15)
C215 C214 C217 C219 68.7(7)
C213 C214 C217 C219 -111.2(6)
C215 C214 C217 C248 -108.5(9)
C213 C214 C217 C248 71.6(9)
C211 C28 C221 C226 117.7(4)
C231 C28 C221 C226 -2.1(5)
C27 C28 C221 C226 -122.0(3)
C211 C28 C221 C222 -63.7(4)
C231 C28 C221 C222 176.5(3)
C27 C28 C221 C222 56.6(4)
C226 C221 C222 C223 -0.4(5)
C28 C221 C222 C223 -179.1(3)
C221 C222 C223 C224 0.0(6)
C222 C223 C224 C225 0.4(5)
C222 C223 C224 C227 -179.7(4)
C223 C224 C225 C226 -0.4(6)
C227 C224 C225 C226 179.7(4)
C222 C221 C226 C225 0.4(5)
C28 C221 C226 C225 179.1(3)
C224 C225 C226 C221 0.0(6)
C225 C224 C227 C230 -58.5(5)
C223 C224 C227 C230 121.6(4)
C225 C224 C227 C228 -179.7(4)
C223 C224 C227 C228 0.4(6)
C225 C224 C227 C229 60.2(5)
C223 C224 C227 C229 -119.7(4)
C211 C28 C231 C232 136.3(4)
C27 C28 C231 C232 13.4(5)
C221 C28 C231 C232 -101.0(4)
C211 C28 C231 C236 -44.0(4)
C27 C28 C231 C236 -166.9(3)
C221 C28 C231 C236 78.7(4)
C236 C231 C232 C233 -2.3(6)
C28 C231 C232 C233 177.3(3)
C231 C232 C233 C234 -0.2(6)
C232 C233 C234 C235 2.1(6)
C232 C233 C234 C237 -175.9(4)
C233 C234 C235 C236 -1.4(6)
C237 C234 C235 C236 176.6(4)
C232 C231 C236 C235 3.0(5)
C28 C231 C236 C235 -176.7(3)
C234 C235 C236 C231 -1.1(6)
C233 C234 C237 C240 -137.9(5)
C235 C234 C237 C240 44.2(6)
C233 C234 C237 C239 96.6(5)
C235 C234 C237 C239 -81.3(5)
C233 C234 C237 C238 -18.2(6)
C235 C234 C237 C238 163.9(4)
C33 N3 C31 C32 64.1(5)
C35 N3 C31 C32 -175.3(4)
C37 N3 C31 C32 -54.2(5)
C31 N3 C33 C34 62.1(5)
C35 N3 C33 C34 -55.7(5)
C37 N3 C33 C34 -176.8(4)
C31 N3 C35 C36 -176.0(4)
C33 N3 C35 C36 -55.0(4)
C37 N3 C35 C36 63.1(5)
C31 N3 C37 C38 -52.9(5)
C33 N3 C37 C38 -174.2(4)
C35 N3 C37 C38 65.0(5)
